data_4349992
loop_
_publ_author_name
'Wu, Yi-Gang'
'Wang, Dong-Bo'
'Hu, Juan-Juan'
'Song, Xue-Qing'
'Xie, Cheng-Zhi'
'Ma, Zhong-Ying'
'Xu, Jing-Yuan'

_publ_section_title
;
 An iron(iii) complex selectively mediated cancer cell death: crystal
 structure, DNA targeting and in vitro antitumor activities
;
_journal_issue 4
_journal_name_full 'Inorganic Chemistry Frontiers'
_journal_page_first 1040
_journal_paper_doi 10.1039/C9QI00030E
_journal_volume 6
_journal_year 2019
_chemical_formula_sum 'C37 H45 Cl8 Fe3 N12 O4 S3'
_chemical_formula_weight 1269.18
_space_group_IT_number 198
_space_group_name_Hall 'P 2ac 2ab 3'
_space_group_name_H-M_alt 'P 21 3'
_symmetry_cell_setting cubic
_symmetry_space_group_name_H-M 'P 21 3'
_atom_sites_solution_hydrogens geom
_atom_sites_solution_primary direct
_atom_sites_solution_secondary difmap
_audit_creation_method SHELXL-97
_audit_update_record
;
2017-01-14 deposited with the CCDC.	2019-03-04 downloaded from the CCDC.
;
_cell_angle_alpha 90.00
_cell_angle_beta 90.00
_cell_angle_gamma 90.00
_cell_formula_units_Z 4
_cell_length_a 17.2759(8)
_cell_length_b 17.2759(8)
_cell_length_c 17.2759(8)
_cell_measurement_reflns_used 13045
_cell_measurement_temperature 113(2)
_cell_measurement_theta_max 27.4
_cell_measurement_theta_min 3.3
_cell_volume 5156.1(4)
_computing_cell_refinement crystalclear
_computing_data_collection crystalclear
_computing_data_reduction crystalclear
_computing_molecular_graphics 'Bruker SHELXTL'
_computing_publication_material 'Bruker SHELXTL'
_computing_structure_refinement 'SHELXL-97 (Sheldrick, 1997)'
_computing_structure_solution 'SHELXS-97 (Sheldrick, 1990)'
_diffrn_ambient_temperature 113(2)
_diffrn_measured_fraction_theta_full 0.999
_diffrn_measured_fraction_theta_max 0.999
_diffrn_measurement_device_type 'rigaku saturn'
_diffrn_measurement_method '\w scans'
_diffrn_radiation_monochromator confocal
_diffrn_radiation_source 'rotating anode'
_diffrn_radiation_type MoK\a
_diffrn_radiation_wavelength 0.71073
_diffrn_reflns_av_R_equivalents 0.0453
_diffrn_reflns_av_sigmaI/netI 0.0189
_diffrn_reflns_limit_h_max 23
_diffrn_reflns_limit_h_min -21
_diffrn_reflns_limit_k_max 22
_diffrn_reflns_limit_k_min -23
_diffrn_reflns_limit_l_max 23
_diffrn_reflns_limit_l_min -23
_diffrn_reflns_number 71169
_diffrn_reflns_theta_full 28.70
_diffrn_reflns_theta_max 28.70
_diffrn_reflns_theta_min 2.04
_diffrn_standards_decay_% 0
_diffrn_standards_interval_count 0
_diffrn_standards_interval_time 0
_diffrn_standards_number 0
_exptl_absorpt_coefficient_mu 1.420
_exptl_absorpt_correction_T_max 0.8480
_exptl_absorpt_correction_T_min 0.7643
_exptl_absorpt_correction_type none
_exptl_crystal_colour red
_exptl_crystal_density_diffrn 1.635
_exptl_crystal_density_method 'not measured'
_exptl_crystal_description block
_exptl_crystal_F_000 2580
_exptl_crystal_size_max 0.20
_exptl_crystal_size_mid 0.15
_exptl_crystal_size_min 0.12
_refine_diff_density_max 0.487
_refine_diff_density_min -0.346
_refine_diff_density_rms 0.069
_refine_ls_abs_structure_details 'Flack H D (1983), Acta Cryst. A39, 876-881'
_refine_ls_abs_structure_Flack -0.004(17)
_refine_ls_extinction_method none
_refine_ls_goodness_of_fit_ref 1.026
_refine_ls_hydrogen_treatment mixed
_refine_ls_matrix_type full
_refine_ls_number_parameters 212
_refine_ls_number_reflns 4461
_refine_ls_number_restraints 7
_refine_ls_restrained_S_all 1.026
_refine_ls_R_factor_all 0.0399
_refine_ls_R_factor_gt 0.0331
_refine_ls_shift/su_max 0.001
_refine_ls_shift/su_mean 0.000
_refine_ls_structure_factor_coef Fsqd
_refine_ls_weighting_details 'calc w=1/[\s^2^(Fo^2^)+(0.0517P)^2^+2.6192P] where P=(Fo^2^+2Fc^2^)/3'
_refine_ls_weighting_scheme calc
_refine_ls_wR_factor_gt 0.0828
_refine_ls_wR_factor_ref 0.0869
_reflns_number_gt 4024
_reflns_number_total 4461
_reflns_threshold_expression >2sigma(I)
_cod_data_source_file c9qi00030e2.cif
_cod_data_source_block 1
_cod_depositor_comments
;
The following automatic conversions were performed:

data item '_symmetry_cell_setting' value 'Cubic' was changed to
'cubic' in accordance with the
/home/saulius/struct/COD-crude-data/automatic-downloads/DataCite-retrospective/RSC/depositions/lib/dictionaries/cif_core.dic
dictionary named 'cif_core.dic' version 2.4.2 last updated on
2011-04-26.

Automatic conversion script
Id: cif_fix_values 6909 2019-04-08 15:41:33Z antanas 
;
_cod_original_sg_symbol_H-M P2(1)3
_cod_database_code 4349992

loop_
_symmetry_equiv_pos_as_xyz
'x, y, z'
'-x+1/2, -y, z+1/2'
'-x, y+1/2, -z+1/2'
'x+1/2, -y+1/2, -z'
'z, x, y'
'z+1/2, -x+1/2, -y'
'-z+1/2, -x, y+1/2'
'-z, x+1/2, -y+1/2'
'y, z, x'
'-y, z+1/2, -x+1/2'
'y+1/2, -z+1/2, -x'
'-y+1/2, -z, x+1/2'

loop_
_atom_site_label
_atom_site_type_symbol
_atom_site_fract_x
_atom_site_fract_y
_atom_site_fract_z
_atom_site_U_iso_or_equiv
_atom_site_adp_type
_atom_site_occupancy
_atom_site_symmetry_multiplicity
_atom_site_calc_flag
_atom_site_refinement_flags
Fe1 Fe 0.221673(19) 0.721673(19) 0.778327(19) 0.01960(12) Uani 1 3 d S
S1 S 0.43460(5) 0.72250(5) 0.90003(4) 0.03763(16) Uani 1 1 d .
N1 N 0.10835(12) 0.73328(12) 0.78200(14) 0.0262(4) Uani 1 1 d .
N3 N 0.38709(12) 0.75851(13) 0.75355(13) 0.0258(4) Uani 1 1 d .
N2 N 0.33168(12) 0.70057(12) 0.76276(11) 0.0225(4) Uani 1 1 d .
C5 C 0.07484(15) 0.74664(15) 0.71231(17) 0.0284(5) Uani 1 1 d .
C9 C 0.5376(2) 0.8348(2) 0.8674(2) 0.0461(8) Uani 1 1 d .
C7 C 0.43137(17) 0.60478(19) 0.72625(19) 0.0399(7) Uani 1 1 d .
H7A H 0.4323 0.5498 0.7183 0.060 Uiso 1 1 calc R
H7B H 0.4668 0.6182 0.7669 0.060 Uiso 1 1 calc R
H7C H 0.4464 0.6305 0.6793 0.060 Uiso 1 1 calc R
C2 C -0.01728(18) 0.7351(2) 0.8403(2) 0.0470(8) Uani 1 1 d .
H2A H -0.0475 0.7309 0.8847 0.056 Uiso 1 1 calc R
N4 N 0.48966(13) 0.82671(15) 0.80467(14) 0.0339(5) Uani 1 1 d .
C11 C 0.50138(17) 0.87143(19) 0.73378(18) 0.0388(7) Uani 1 1 d .
H11A H 0.4969 0.8374 0.6893 0.047 Uiso 1 1 calc R
H11B H 0.5531 0.8932 0.7338 0.047 Uiso 1 1 calc R
C8 C 0.43280(15) 0.77008(16) 0.81085(15) 0.0283(5) Uani 1 1 d .
C6 C 0.35168(15) 0.62934(16) 0.74823(15) 0.0265(5) Uani 1 1 d .
C12 C 0.4427(2) 0.9359(2) 0.7270(3) 0.0541(10) Uani 1 1 d .
H12A H 0.4519 0.9644 0.6802 0.081 Uiso 1 1 calc R
H12B H 0.4476 0.9700 0.7706 0.081 Uiso 1 1 calc R
H13C H 0.3915 0.9143 0.7259 0.081 Uiso 1 1 calc R
O1 O 0.58981(16) 0.88248(17) 0.87051(18) 0.0622(8) Uani 1 1 d .
C3 C -0.05092(17) 0.7479(2) 0.7700(2) 0.0489(9) Uani 1 1 d .
H3A H -0.1044 0.7520 0.7659 0.059 Uiso 1 1 calc R
C4 C -0.00497(17) 0.75481(19) 0.7046(2) 0.0404(7) Uani 1 1 d .
H4A H -0.0270 0.7647 0.6565 0.049 Uiso 1 1 calc R
C1 C 0.06269(17) 0.72848(19) 0.84481(18) 0.0369(6) Uani 1 1 d .
H1A H 0.0854 0.7204 0.8929 0.044 Uiso 1 1 calc R
C10 C 0.5174(2) 0.7806(2) 0.9315(2) 0.0508(8) Uani 1 1 d D
Fe2 Fe 0.67760(2) 0.67760(2) 0.67760(2) 0.02780(14) Uani 1 3 d S
Fe3 Fe 0.47381(2) 0.52619(2) 0.02619(2) 0.02618(14) Uani 1 3 d S
Cl2 Cl 0.63142(5) 0.67730(6) 0.79580(4) 0.04663(19) Uani 1 1 d .
Cl3 Cl 0.60433(4) 0.60433(4) 0.60433(4) 0.0346(2) Uani 1 3 d S
Cl1 Cl 0.40833(6) 0.49788(6) -0.07877(4) 0.0504(2) Uani 1 1 d .
Cl4 Cl 0.40114(5) 0.59886(5) 0.09886(5) 0.0662(5) Uani 1 3 d S
O3 O 0.5120(4) 0.9880(4) 0.0120(4) 0.179(4) Uani 1 3 d S
C13 C 0.5305(5) 0.9208(5) 0.0566(5) 0.0334(18) Uani 0.33 1 d PU
H10 H 0.5592(17) 0.7453(19) 0.942(3) 0.059(12) Uiso 1 1 d D

loop_
_atom_site_aniso_label
_atom_site_aniso_U_11
_atom_site_aniso_U_22
_atom_site_aniso_U_33
_atom_site_aniso_U_23
_atom_site_aniso_U_13
_atom_site_aniso_U_12
Fe1 0.01960(12) 0.01960(12) 0.01960(12) 0.00065(12) 0.00065(12) -0.00065(12)
S1 0.0456(4) 0.0396(4) 0.0276(3) 0.0036(3) -0.0100(3) 0.0055(3)
N1 0.0222(10) 0.0247(10) 0.0316(11) -0.0014(9) -0.0002(9) -0.0035(8)
N3 0.0190(9) 0.0312(11) 0.0271(10) 0.0019(8) 0.0003(8) -0.0006(8)
N2 0.0224(9) 0.0264(10) 0.0187(9) 0.0029(7) -0.0008(7) 0.0022(8)
C5 0.0248(12) 0.0226(11) 0.0378(14) -0.0056(10) -0.0069(10) -0.0017(9)
C9 0.0451(18) 0.0461(18) 0.0473(18) -0.0047(15) -0.0197(14) 0.0008(15)
C7 0.0333(14) 0.0448(17) 0.0416(16) -0.0086(14) -0.0017(13) 0.0170(13)
C2 0.0247(14) 0.058(2) 0.059(2) -0.0076(16) 0.0097(13) -0.0085(13)
N4 0.0260(11) 0.0375(12) 0.0384(12) -0.0023(11) -0.0078(9) -0.0009(10)
C11 0.0278(13) 0.0484(17) 0.0401(16) 0.0026(13) -0.0009(12) -0.0114(12)
C8 0.0248(11) 0.0332(13) 0.0269(12) -0.0003(10) -0.0030(10) 0.0057(10)
C6 0.0285(12) 0.0306(13) 0.0205(10) -0.0006(10) -0.0038(9) 0.0104(10)
C12 0.0362(16) 0.0501(19) 0.076(3) 0.0275(19) -0.0021(17) -0.0118(15)
O1 0.0555(16) 0.0608(16) 0.0703(18) 0.0012(14) -0.0322(14) -0.0182(13)
C3 0.0215(13) 0.057(2) 0.068(2) -0.0206(18) -0.0011(14) -0.0067(13)
C4 0.0265(13) 0.0453(16) 0.0495(18) -0.0163(14) -0.0142(12) 0.0032(12)
C1 0.0276(13) 0.0423(16) 0.0409(15) -0.0006(13) 0.0079(11) -0.0045(12)
C10 0.060(2) 0.0479(18) 0.0445(17) 0.0010(16) -0.0293(16) -0.0014(17)
Fe2 0.02780(14) 0.02780(14) 0.02780(14) -0.00105(14) -0.00105(14) -0.00105(14)
Fe3 0.02618(14) 0.02618(14) 0.02618(14) 0.00248(14) -0.00248(14) -0.00248(14)
Cl2 0.0514(4) 0.0617(5) 0.0268(3) -0.0025(3) 0.0015(3) 0.0033(4)
Cl3 0.0346(2) 0.0346(2) 0.0346(2) -0.0041(3) -0.0041(3) -0.0041(3)
Cl1 0.0603(5) 0.0610(5) 0.0300(3) 0.0044(3) -0.0118(3) -0.0245(4)
Cl4 0.0662(5) 0.0662(5) 0.0662(5) -0.0168(4) 0.0168(4) 0.0168(4)
O3 0.179(4) 0.179(4) 0.179(4) 0.011(5) -0.011(5) 0.011(5)
C13 0.043(4) 0.035(4) 0.022(3) -0.003(3) -0.007(4) 0.027(3)

loop_
_atom_type_symbol
_atom_type_description
_atom_type_scat_dispersion_real
_atom_type_scat_dispersion_imag
_atom_type_scat_source
C C 0.0033 0.0016 'International Tables Vol C Tables 4.2.6.8 and 6.1.1.4'
H H 0.0000 0.0000 'International Tables Vol C Tables 4.2.6.8 and 6.1.1.4'
N N 0.0061 0.0033 'International Tables Vol C Tables 4.2.6.8 and 6.1.1.4'
O O 0.0106 0.0060 'International Tables Vol C Tables 4.2.6.8 and 6.1.1.4'
S S 0.1246 0.1234 'International Tables Vol C Tables 4.2.6.8 and 6.1.1.4'
Cl Cl 0.1484 0.1585 'International Tables Vol C Tables 4.2.6.8 and 6.1.1.4'
Fe Fe 0.3463 0.8444 'International Tables Vol C Tables 4.2.6.8 and 6.1.1.4'

loop_
_geom_angle_atom_site_label_1
_geom_angle_atom_site_label_2
_geom_angle_atom_site_label_3
_geom_angle
_geom_angle_site_symmetry_1
_geom_angle_site_symmetry_3
N2 Fe1 N2 94.20(8) 8_656 .
N2 Fe1 N2 94.20(8) 8_656 11_466
N2 Fe1 N2 94.20(8) . 11_466
N2 Fe1 N1 172.15(9) 8_656 8_656
N2 Fe1 N1 80.32(9) . 8_656
N2 Fe1 N1 91.82(8) 11_466 8_656
N2 Fe1 N1 80.32(9) 8_656 11_466
N2 Fe1 N1 91.82(8) . 11_466
N2 Fe1 N1 172.15(9) 11_466 11_466
N1 Fe1 N1 94.15(9) 8_656 11_466
N2 Fe1 N1 91.82(8) 8_656 .
N2 Fe1 N1 172.15(9) . .
N2 Fe1 N1 80.32(9) 11_466 .
N1 Fe1 N1 94.15(9) 8_656 .
N1 Fe1 N1 94.15(9) 11_466 .
C8 S1 C10 91.01(15) . .
C1 N1 C5 118.5(2) . .
C1 N1 Fe1 127.1(2) . .
C5 N1 Fe1 114.41(18) . .
C8 N3 N2 116.5(2) . .
C6 N2 N3 118.3(2) . .
C6 N2 Fe1 117.45(18) . .
N3 N2 Fe1 123.35(16) . .
N1 C5 C4 121.6(3) . .
N1 C5 C6 114.1(2) . 11_466
C4 C5 C6 124.2(3) . 11_466
O1 C9 N4 123.4(3) . .
O1 C9 C10 124.2(3) . .
N4 C9 C10 112.4(3) . .
C3 C2 C1 119.1(3) . .
C9 N4 C8 116.0(3) . .
C9 N4 C11 121.6(3) . .
C8 N4 C11 122.3(2) . .
N4 C11 C12 111.2(3) . .
N3 C8 N4 119.0(2) . .
N3 C8 S1 128.2(2) . .
N4 C8 S1 112.73(19) . .
N2 C6 C5 113.5(2) . 8_656
N2 C6 C7 124.3(3) . .
C5 C6 C7 122.2(3) 8_656 .
C2 C3 C4 119.7(3) . .
C3 C4 C5 118.8(3) . .
N1 C1 C2 122.3(3) . .
C9 C10 S1 107.9(2) . .
Cl2 Fe2 Cl2 109.90(3) 9 .
Cl2 Fe2 Cl2 109.90(3) 9 5
Cl2 Fe2 Cl2 109.90(3) . 5
Cl2 Fe2 Cl3 109.04(3) 9 .
Cl2 Fe2 Cl3 109.04(3) . .
Cl2 Fe2 Cl3 109.04(3) 5 .
Cl4 Fe3 Cl1 107.96(3) . .
Cl4 Fe3 Cl1 107.96(3) . 10_655
Cl1 Fe3 Cl1 110.94(3) . 10_655
Cl4 Fe3 Cl1 107.96(3) . 7_564
Cl1 Fe3 Cl1 110.94(3) . 7_564
Cl1 Fe3 Cl1 110.94(3) 10_655 7_564
C13 O3 C13 42.2(7) 6_566 12_664
C13 O3 C13 42.2(7) 6_566 .
C13 O3 C13 42.2(7) 12_664 .
C13 C13 C13 60.000(2) 12_664 6_566
C13 C13 O3 68.9(4) 12_664 .
C13 C13 O3 68.9(4) 6_566 .

loop_
_geom_bond_atom_site_label_1
_geom_bond_atom_site_label_2
_geom_bond_distance
_geom_bond_site_symmetry_2
Fe1 N2 1.954(2) 8_656
Fe1 N2 1.954(2) .
Fe1 N2 1.954(2) 11_466
Fe1 N1 1.969(2) 8_656
Fe1 N1 1.969(2) 11_466
Fe1 N1 1.969(2) .
S1 C8 1.746(3) .
S1 C10 1.830(4) .
N1 C1 1.344(4) .
N1 C5 1.356(4) .
N3 C8 1.282(3) .
N3 N2 1.394(3) .
N2 C6 1.303(3) .
C5 C4 1.392(4) .
C5 C6 1.455(4) 11_466
C9 O1 1.223(4) .
C9 N4 1.370(4) .
C9 C10 1.492(5) .
C7 C6 1.490(4) .
C2 C3 1.365(5) .
C2 C1 1.388(4) .
N4 C8 1.391(4) .
N4 C11 1.462(4) .
C11 C12 1.510(5) .
C6 C5 1.455(4) 8_656
C3 C4 1.385(5) .
Fe2 Cl2 2.1922(8) 9
Fe2 Cl2 2.1922(8) .
Fe2 Cl2 2.1922(8) 5
Fe2 Cl3 2.1927(13) .
Fe3 Cl4 2.1744(17) .
Fe3 Cl1 2.1924(8) .
Fe3 Cl1 2.1924(8) 10_655
Fe3 Cl1 2.1924(8) 7_564
O3 C13 1.430(13) 6_566
O3 C13 1.430(13) 12_664
O3 C13 1.430(13) .
C13 C13 1.031(16) 12_664
C13 C13 1.031(16) 6_566
